data_1518984
loop_
_publ_author_name
'He, Zikai'
'Shan, Liang'
'Mei, Ju'
'Wang, Hong'
'Lam, Jacky W. Y.'
'Sung, Herman H. Y.'
'Williams, Ian D.'
'Gu, Xiao'
'Miao, Qian'
'Tang, Ben Zhong'

_publ_section_title
;
 Aggregation-induced emission and aggregation-promoted photochromism of
 bis(diphenylmethylene)dihydroacenes
;
_journal_issue 6
_journal_name_full 'Chem. Sci.'
_journal_page_first 3538
_journal_paper_doi 10.1039/C5SC00900F
_journal_volume 6
_journal_year 2015
_chemical_formula_moiety 'C44 H30, C H Cl3'
_chemical_formula_sum 'C45 H31 Cl3'
_chemical_formula_weight 678.05
_chemical_name_systematic
;
 ? 
;
_space_group_IT_number 14
_space_group_name_Hall '-P 2yn'
_symmetry_cell_setting monoclinic
_symmetry_space_group_name_Hall '-P 2yn'
_symmetry_space_group_name_H-M 'P 1 21/n 1'
_atom_sites_solution_hydrogens geom
_atom_sites_solution_primary direct
_atom_sites_solution_secondary difmap
_audit_creation_date 2013-10-15
_audit_creation_method
;
  Olex2 1.2-beta
  (compiled May  9 2012 12:37:22, GUI svn.r4230)
;
_audit_update_record
;
2014-09-16 deposited with the CCDC.
2015-04-02 downloaded from the CCDC.
;
_cell_angle_alpha 90.00
_cell_angle_beta 90.222(2)
_cell_angle_gamma 90.00
_cell_formula_units_Z 4
_cell_length_a 9.6681(2)
_cell_length_b 17.2389(4)
_cell_length_c 20.8625(5)
_cell_measurement_reflns_used 11631
_cell_measurement_temperature 173.1(5)
_cell_measurement_theta_max 71.2750
_cell_measurement_theta_min 4.9500
_cell_volume 3477.07(14)
_computing_cell_refinement
;
CrysAlisPro, Agilent Technologies,
Version 1.171.36.28 (release 01-02-2013 CrysAlis171 .NET)
(compiled Feb  1 2013,16:14:44)
;
_computing_data_collection
;
CrysAlisPro, Agilent Technologies,
Version 1.171.36.28 (release 01-02-2013 CrysAlis171 .NET)
(compiled Feb  1 2013,16:14:44)
;
_computing_data_reduction
;
CrysAlisPro, Agilent Technologies,
Version 1.171.36.28 (release 01-02-2013 CrysAlis171 .NET)
(compiled Feb  1 2013,16:14:44)
;
_computing_molecular_graphics
;
O. V. Dolomanov, L. J. Bourhis, R. J. Gildea, J. A. K. Howard and H. Puschmann,
OLEX2: a complete structure solution, refinement and analysis program.
J. Appl. Cryst. (2009). 42, 339-341.
;
_computing_publication_material
;
O. V. Dolomanov, L. J. Bourhis, R. J. Gildea, J. A. K. Howard and H. Puschmann,
OLEX2: a complete structure solution, refinement and analysis program.
J. Appl. Cryst. (2009). 42, 339-341.
;
_computing_structure_refinement
;
XL, G.M. Sheldrick, Acta Cryst.
(2008). A64, 112-122
;
_computing_structure_solution
;
XS, G.M. Sheldrick, Acta Cryst.
(2008). A64, 112-122
;
_diffrn_ambient_temperature 173.1(5)
_diffrn_detector_area_resol_mean 15.9578
_diffrn_measured_fraction_theta_full 0.9650
_diffrn_measured_fraction_theta_max 0.7848
_diffrn_measurement_details
;
  1 omega   43.00   71.00   1.0000    5.0000
omega____ theta____ kappa____ phi______ frames
    -      110.0000  -38.0000   30.0000 28

  2 omega  -36.00   26.00   1.0000    1.0000
omega____ theta____ kappa____ phi______ frames
    -        0.0000  -38.0000  150.0000 62

  3 omega  -72.00  -39.00   1.0000    1.0000
omega____ theta____ kappa____ phi______ frames
    -        0.0000  -38.0000  150.0000 33

  4 omega -125.00  -28.00   1.0000    2.0000
omega____ theta____ kappa____ phi______ frames
    -      -55.0000  -77.0000  150.0000 97

  5 omega -108.00  -23.00   1.0000    2.0000
omega____ theta____ kappa____ phi______ frames
    -      -55.0000  125.0000 -120.0000 85

  6 omega   -3.00   76.00   1.0000    2.0000
omega____ theta____ kappa____ phi______ frames
    -       55.0000 -125.0000  120.0000 79

  7 omega  -71.00   -5.00   1.0000    5.0000
omega____ theta____ kappa____ phi______ frames
    -      -64.0000   38.0000  -30.0000 66

  8 omega -107.00  -41.00   1.0000    5.0000
omega____ theta____ kappa____ phi______ frames
    -      -64.0000  -64.0000    0.0000 66

  9 omega  -85.00  -42.00   1.0000    5.0000
omega____ theta____ kappa____ phi______ frames
    -      -64.0000  -50.0000 -180.0000 43

 10 omega   44.00   70.00   1.0000    5.0000
omega____ theta____ kappa____ phi______ frames
    -      110.0000  -25.0000  -90.0000 26

 11 omega   43.00   69.00   1.0000    5.0000
omega____ theta____ kappa____ phi______ frames
    -      110.0000  -38.0000 -180.0000 26

 12 omega  123.00  148.00   1.0000    5.0000
omega____ theta____ kappa____ phi______ frames
    -      110.0000  -92.0000  150.0000 25

 13 omega   87.00  177.00   1.0000    5.0000
omega____ theta____ kappa____ phi______ frames
    -      110.0000   64.0000  -60.0000 90

 14 omega   44.00   71.00   1.0000    5.0000
omega____ theta____ kappa____ phi______ frames
    -      110.0000  -38.0000    0.0000 27

 15 omega   38.00  102.00   1.0000    5.0000
omega____ theta____ kappa____ phi______ frames
    -      110.0000  -92.0000  150.0000 64

 16 omega   45.00   71.00   1.0000    5.0000
omega____ theta____ kappa____ phi______ frames
    -      110.0000  -25.0000  120.0000 26

 17 omega   40.00   71.00   1.0000    5.0000
omega____ theta____ kappa____ phi______ frames
    -      110.0000  -38.0000   60.0000 31

 18 omega   40.00   71.00   1.0000    5.0000
omega____ theta____ kappa____ phi______ frames
    -      110.0000  -38.0000  -30.0000 31

 19 omega   39.00   71.00   1.0000    5.0000
omega____ theta____ kappa____ phi______ frames
    -      110.0000  -38.0000 -150.0000 32

 20 omega   38.00  146.00   1.0000    5.0000
omega____ theta____ kappa____ phi______ frames
    -      110.0000  -92.0000 -150.0000 108

 21 omega   41.00  176.00   1.0000    5.0000
omega____ theta____ kappa____ phi______ frames
    -      110.0000   12.0000   90.0000 135

 22 omega   39.00   64.00   1.0000    5.0000
omega____ theta____ kappa____ phi______ frames
    -      110.0000  -25.0000  150.0000 25

 23 omega   38.00  137.00   1.0000    5.0000
omega____ theta____ kappa____ phi______ frames
    -      110.0000  -93.0000    5.5974 99
;
_diffrn_measurement_device 'kappa diffractometer'
_diffrn_measurement_device_type 'Xcalibur, Sapphire3, Gemini ultra'
_diffrn_measurement_method '\w scans'
_diffrn_orient_matrix_UB_11 0.0086640000
_diffrn_orient_matrix_UB_12 -0.0843856000
_diffrn_orient_matrix_UB_13 0.0239718000
_diffrn_orient_matrix_UB_21 -0.0602962000
_diffrn_orient_matrix_UB_22 -0.0285753000
_diffrn_orient_matrix_UB_23 -0.0642685000
_diffrn_orient_matrix_UB_31 0.1472165000
_diffrn_orient_matrix_UB_32 -0.0067334000
_diffrn_orient_matrix_UB_33 -0.0274208000
_diffrn_radiation_monochromator mirror
_diffrn_radiation_probe x-ray
_diffrn_radiation_type CuK\a
_diffrn_radiation_wavelength 1.5418
_diffrn_reflns_av_R_equivalents 0.0705
_diffrn_reflns_av_unetI/netI 0.0597
_diffrn_reflns_limit_h_max 11
_diffrn_reflns_limit_h_min -10
_diffrn_reflns_limit_k_max 20
_diffrn_reflns_limit_k_min -20
_diffrn_reflns_limit_l_max 24
_diffrn_reflns_limit_l_min -24
_diffrn_reflns_number 16573
_diffrn_reflns_theta_full 66.50
_diffrn_reflns_theta_max 66.99
_diffrn_reflns_theta_min 3.33
_diffrn_source 'sealed X-ray tube'
_diffrn_source_current 35
_diffrn_source_power 1.75
_diffrn_source_target Cu
_diffrn_source_voltage 50
_exptl_absorpt_coefficient_mu 2.621
_exptl_absorpt_correction_T_max 1.00000
_exptl_absorpt_correction_T_min 0.52865
_exptl_absorpt_correction_type multi-scan
_exptl_absorpt_process_details
;
CrysAlisPro, Agilent Technologies,
Version 1.171.36.28 (release 01-02-2013 CrysAlis171 .NET)
(compiled Feb  1 2013,16:14:44)
Empirical absorption correction using spherical harmonics,
 implemented in SCALE3 ABSPACK scaling algorithm.
;
_exptl_crystal_colour colourless
_exptl_crystal_density_diffrn 1.295
_exptl_crystal_density_method 'not measured'
_exptl_crystal_description block
_exptl_crystal_F_000 1408
_exptl_crystal_size_max 0.35
_exptl_crystal_size_mid 0.3
_exptl_crystal_size_min 0.3
_refine_diff_density_max 0.348
_refine_diff_density_min -0.340
_refine_diff_density_rms 0.068
_refine_ls_extinction_coef 0.0026(3)
_refine_ls_extinction_expression Fc^*^=kFc[1+0.001xFc^2^\l^3^/sin(2\q)]^-1/4^
_refine_ls_extinction_method SHELXL
_refine_ls_goodness_of_fit_ref 1.002
_refine_ls_hydrogen_treatment constr
_refine_ls_matrix_type full
_refine_ls_number_parameters 461
_refine_ls_number_reflns 5865
_refine_ls_number_restraints 6
_refine_ls_restrained_S_all 1.004
_refine_ls_R_factor_all 0.0876
_refine_ls_R_factor_gt 0.0779
_refine_ls_shift/su_max 0.000
_refine_ls_shift/su_mean 0.000
_refine_ls_structure_factor_coef Fsqd
_refine_ls_weighting_details 'calc w=1/[\s^2^(Fo^2^)+(0.0927P)^2^+3.5376P] where P=(Fo^2^+2Fc^2^)/3'
_refine_ls_weighting_scheme calc
_refine_ls_wR_factor_gt 0.1766
_refine_ls_wR_factor_ref 0.1815
_reflns_number_gt 5309
_reflns_number_total 5865
_reflns_threshold_expression >2sigma(I)
_cod_data_source_file c5sc00900f2.cif
_cod_data_source_block kai2a
_cod_depositor_comments
;
The following automatic conversions were performed:

'_symmetry_cell_setting' value 'Monoclinic' changed to 'monoclinic'
according to
/usr/data/users/saulius/crontab/automatic-downloads/rss-feeds/RSC/lib/dictionaries/cif_core.dic
dictionary named 'cif_core.dic' version 2.4.2 from 2011-04-26.

Automatic conversion script
Id: cif_fix_values 3143 2015-03-26 13:38:13Z robertas 

 Adding full bibliography for 1518983--1518986.cif.
;
_cod_original_sg_symbol_H-M P2(1)/n
_cod_database_code 1518984
_reflns_odcompleteness_completeness 96.50
_reflns_odcompleteness_iscentric 1
_reflns_odcompleteness_theta 66.97

loop_
_space_group_symop_id
_space_group_symop_operation_xyz
1 'x, y, z'
2 '-x+1/2, y+1/2, -z+1/2'
3 '-x, -y, -z'
4 'x-1/2, -y-1/2, z-1/2'

loop_
_atom_site_label
_atom_site_type_symbol
_atom_site_fract_x
_atom_site_fract_y
_atom_site_fract_z
_atom_site_U_iso_or_equiv
_atom_site_adp_type
_atom_site_occupancy
_atom_site_symmetry_multiplicity
_atom_site_calc_flag
_atom_site_refinement_flags
_atom_site_disorder_assembly
_atom_site_disorder_group
C1 C 0.4800(2) 0.53154(15) 0.34513(11) 0.0270(5) Uani 1 1 d . . .
C2 C 0.6171(3) 0.55360(14) 0.31809(13) 0.0282(5) Uani 1 1 d . . .
C3 C 0.7421(3) 0.54178(15) 0.35118(13) 0.0315(6) Uani 1 1 d . . .
H3 H 0.7415 0.5165 0.3916 0.038 Uiso 1 1 calc R . .
C4 C 0.8654(3) 0.56651(16) 0.32558(14) 0.0359(6) Uani 1 1 d . . .
H4 H 0.9492 0.5585 0.3485 0.043 Uiso 1 1 calc R . .
C5 C 0.8676(3) 0.60318(17) 0.26617(15) 0.0375(6) Uani 1 1 d . . .
H5 H 0.9527 0.6201 0.2484 0.045 Uiso 1 1 calc R . .
C6 C 0.7446(3) 0.61494(15) 0.23292(13) 0.0323(6) Uani 1 1 d . . .
H6 H 0.7461 0.6399 0.1923 0.039 Uiso 1 1 calc R . .
C7 C 0.6192(2) 0.59055(14) 0.25847(12) 0.0270(5) Uani 1 1 d . . .
C8 C 0.4826(2) 0.60576(13) 0.22629(12) 0.0264(5) Uani 1 1 d . . .
C9 C 0.3765(2) 0.63123(14) 0.27299(12) 0.0274(5) Uani 1 1 d . . .
C10 C 0.2858(3) 0.69127(15) 0.26191(12) 0.0308(5) Uani 1 1 d . . .
H10 H 0.2886 0.7173 0.2218 0.037 Uiso 1 1 calc R . .
C11 C 0.1891(3) 0.71540(15) 0.30796(13) 0.0321(6) Uani 1 1 d . . .
C12 C 0.0950(3) 0.77699(18) 0.29676(16) 0.0432(7) Uani 1 1 d . . .
H12 H 0.0952 0.8029 0.2566 0.052 Uiso 1 1 calc R . .
C13 C 0.0043(3) 0.7994(2) 0.34284(18) 0.0515(8) Uani 1 1 d . . .
H13 H -0.0588 0.8404 0.3343 0.062 Uiso 1 1 calc R . .
C14 C 0.0029(3) 0.7628(2) 0.40296(16) 0.0466(7) Uani 1 1 d . . .
H14 H -0.0599 0.7797 0.4350 0.056 Uiso 1 1 calc R . .
C15 C 0.0913(3) 0.70303(18) 0.41560(14) 0.0379(6) Uani 1 1 d . . .
H15 H 0.0888 0.6782 0.4562 0.046 Uiso 1 1 calc R . .
C16 C 0.1871(2) 0.67757(15) 0.36866(13) 0.0311(6) Uani 1 1 d . . .
C17 C 0.2820(3) 0.61679(16) 0.38012(13) 0.0314(6) Uani 1 1 d . . .
H17 H 0.2820 0.5917 0.4206 0.038 Uiso 1 1 calc R . .
C18 C 0.3745(2) 0.59298(14) 0.33407(12) 0.0283(5) Uani 1 1 d . . .
C20 C 0.4530(3) 0.46327(15) 0.37421(12) 0.0292(5) Uani 1 1 d . . .
C21 C 0.5566(3) 0.39932(14) 0.38065(13) 0.0305(6) Uani 1 1 d . . .
C22 C 0.5843(3) 0.36398(17) 0.43948(15) 0.0380(6) Uani 1 1 d . . .
H22 H 0.5385 0.3817 0.4769 0.046 Uiso 1 1 calc R . .
C23 C 0.6779(3) 0.30345(17) 0.44380(17) 0.0458(8) Uani 1 1 d . . .
H23 H 0.6970 0.2805 0.4843 0.055 Uiso 1 1 calc R . .
C24 C 0.7435(3) 0.27615(17) 0.38976(18) 0.0472(8) Uani 1 1 d . . .
H24 H 0.8074 0.2344 0.3930 0.057 Uiso 1 1 calc R . .
C25 C 0.7164(3) 0.30957(17) 0.33091(17) 0.0452(7) Uani 1 1 d . . .
H25 H 0.7610 0.2906 0.2935 0.054 Uiso 1 1 calc R . .
C26 C 0.6239(3) 0.37079(16) 0.32645(14) 0.0362(6) Uani 1 1 d . . .
H26 H 0.6059 0.3937 0.2858 0.043 Uiso 1 1 calc R . .
C31 C 0.3102(3) 0.44164(15) 0.39555(13) 0.0312(6) Uani 1 1 d . . .
C32 C 0.2711(3) 0.4410(2) 0.45946(15) 0.0451(7) Uani 1 1 d . . .
H32 H 0.3363 0.4552 0.4916 0.054 Uiso 1 1 calc R . .
C33 C 0.1386(4) 0.4199(2) 0.47700(16) 0.0564(9) Uani 1 1 d . . .
H33 H 0.1132 0.4198 0.5209 0.068 Uiso 1 1 calc R . .
C34 C 0.0429(3) 0.3990(2) 0.43072(17) 0.0508(8) Uani 1 1 d . . .
H34 H -0.0485 0.3851 0.4427 0.061 Uiso 1 1 calc R . .
C35 C 0.0805(3) 0.3984(2) 0.36738(16) 0.0461(7) Uani 1 1 d . . .
H35 H 0.0151 0.3838 0.3355 0.055 Uiso 1 1 calc R . .
C36 C 0.2131(3) 0.41891(18) 0.34979(14) 0.0380(6) Uani 1 1 d . . .
H36 H 0.2385 0.4175 0.3059 0.046 Uiso 1 1 calc R . .
C40 C 0.4551(3) 0.59463(14) 0.16301(12) 0.0279(5) Uani 1 1 d . . .
C41 C 0.5549(3) 0.56250(15) 0.11533(13) 0.0293(5) Uani 1 1 d . . .
C42 C 0.5638(3) 0.59332(17) 0.05384(13) 0.0350(6) Uani 1 1 d . . .
H42 H 0.5086 0.6368 0.0426 0.042 Uiso 1 1 calc R . .
C43 C 0.6520(3) 0.5615(2) 0.00887(14) 0.0435(7) Uani 1 1 d . . .
H43 H 0.6582 0.5841 -0.0326 0.052 Uiso 1 1 calc R . .
C44 C 0.7310(3) 0.4973(2) 0.02372(15) 0.0448(7) Uani 1 1 d . . .
H44 H 0.7913 0.4754 -0.0072 0.054 Uiso 1 1 calc R . .
C45 C 0.7213(3) 0.46537(19) 0.08406(16) 0.0444(7) Uani 1 1 d . . .
H45 H 0.7747 0.4209 0.0946 0.053 Uiso 1 1 calc R . .
C46 C 0.6345(3) 0.49740(16) 0.12939(14) 0.0361(6) Uani 1 1 d . . .
H46 H 0.6290 0.4746 0.1708 0.043 Uiso 1 1 calc R . .
C51 C 0.3114(3) 0.60761(15) 0.13722(12) 0.0317(6) Uani 1 1 d . . .
C52 C 0.2735(3) 0.67371(18) 0.10384(15) 0.0421(7) Uani 1 1 d . . .
H52 H 0.3406 0.7126 0.0954 0.050 Uiso 1 1 calc R . .
C53 C 0.1380(4) 0.6838(2) 0.08254(16) 0.0545(9) Uani 1 1 d . . .
H53 H 0.1130 0.7298 0.0602 0.065 Uiso 1 1 calc R . .
C54 C 0.0400(3) 0.6275(2) 0.09359(16) 0.0521(9) Uani 1 1 d . . .
H54 H -0.0523 0.6345 0.0788 0.063 Uiso 1 1 calc R . .
C55 C 0.0766(3) 0.5608(2) 0.12624(16) 0.0476(8) Uani 1 1 d . . .
H55 H 0.0092 0.5219 0.1341 0.057 Uiso 1 1 calc R . .
C56 C 0.2116(3) 0.55065(17) 0.14763(13) 0.0363(6) Uani 1 1 d . . .
H56 H 0.2362 0.5044 0.1696 0.044 Uiso 1 1 calc R . .
C1SA C 0.9994(15) 0.2897(8) 0.1323(5) 0.051(3) Uani 0.67 1 d PD A 1
H1SA H 1.0695 0.2505 0.1462 0.061 Uiso 0.67 1 calc PR A 1
C1SB C 1.004(2) 0.3033(13) 0.1405(9) 0.052(7) Uani 0.33 1 d PD A 2
H1SB H 1.0744 0.2655 0.1565 0.062 Uiso 0.33 1 calc PR A 2
Cl1 Cl 1.07257(11) 0.34825(6) 0.07305(5) 0.0662(3) Uani 1 1 d D . .
Cl2A Cl 0.8589(4) 0.2414(2) 0.09977(18) 0.0903(12) Uani 0.67 1 d PD A 1
Cl2B Cl 0.8500(9) 0.2526(5) 0.1298(3) 0.0749(16) Uani 0.33 1 d PD A 2
Cl3A Cl 0.9548(4) 0.3459(3) 0.19781(19) 0.1110(16) Uani 0.67 1 d PD A 1
Cl3B Cl 0.9782(11) 0.3709(5) 0.2003(4) 0.109(3) Uani 0.33 1 d PD A 2

loop_
_atom_site_aniso_label
_atom_site_aniso_U_11
_atom_site_aniso_U_22
_atom_site_aniso_U_33
_atom_site_aniso_U_23
_atom_site_aniso_U_13
_atom_site_aniso_U_12
C1 0.0291(11) 0.0335(12) 0.0186(11) -0.0020(10) -0.0025(9) -0.0011(9)
C2 0.0290(12) 0.0273(11) 0.0282(13) -0.0025(10) -0.0036(10) 0.0000(9)
C3 0.0327(12) 0.0322(12) 0.0296(13) -0.0012(10) -0.0064(10) 0.0005(10)
C4 0.0289(12) 0.0408(14) 0.0379(15) -0.0040(12) -0.0062(11) -0.0004(10)
C5 0.0290(12) 0.0417(15) 0.0418(16) -0.0032(12) 0.0012(11) -0.0066(11)
C6 0.0355(13) 0.0325(12) 0.0290(14) -0.0003(10) 0.0003(11) -0.0026(10)
C7 0.0295(12) 0.0253(11) 0.0263(13) -0.0020(9) -0.0016(10) 0.0002(9)
C8 0.0306(12) 0.0251(11) 0.0234(12) 0.0018(9) -0.0017(10) 0.0001(9)
C9 0.0286(11) 0.0300(12) 0.0234(12) -0.0011(10) -0.0027(9) -0.0013(9)
C10 0.0348(13) 0.0326(12) 0.0250(13) -0.0016(10) -0.0041(10) 0.0021(10)
C11 0.0298(12) 0.0351(13) 0.0314(14) -0.0060(11) -0.0050(10) 0.0007(10)
C12 0.0439(15) 0.0428(15) 0.0428(17) -0.0008(13) -0.0013(13) 0.0102(12)
C13 0.0451(16) 0.0540(18) 0.055(2) -0.0060(16) -0.0003(14) 0.0193(14)
C14 0.0343(14) 0.0597(19) 0.0458(18) -0.0137(15) 0.0034(13) 0.0082(13)
C15 0.0296(12) 0.0519(16) 0.0324(14) -0.0063(12) 0.0011(11) -0.0017(11)
C16 0.0256(11) 0.0378(13) 0.0298(13) -0.0089(11) -0.0017(10) -0.0015(10)
C17 0.0303(12) 0.0385(13) 0.0253(13) -0.0014(10) -0.0007(10) -0.0020(10)
C18 0.0272(11) 0.0329(12) 0.0247(12) -0.0017(10) -0.0033(9) -0.0028(9)
C20 0.0306(12) 0.0351(13) 0.0219(12) 0.0005(10) -0.0036(9) -0.0016(10)
C21 0.0310(12) 0.0294(12) 0.0310(14) 0.0034(10) -0.0053(10) -0.0062(10)
C22 0.0424(14) 0.0387(14) 0.0328(15) 0.0072(12) -0.0081(12) -0.0068(11)
C23 0.0483(16) 0.0381(15) 0.0508(19) 0.0121(14) -0.0226(14) -0.0075(13)
C24 0.0429(15) 0.0304(13) 0.068(2) 0.0028(14) -0.0181(15) 0.0017(12)
C25 0.0441(15) 0.0362(14) 0.0553(19) -0.0052(14) -0.0011(14) 0.0009(12)
C26 0.0417(14) 0.0313(13) 0.0356(15) 0.0038(11) -0.0042(12) -0.0019(11)
C31 0.0334(13) 0.0317(12) 0.0285(13) 0.0019(10) -0.0017(10) -0.0026(10)
C32 0.0424(15) 0.0636(19) 0.0293(15) 0.0013(14) -0.0039(12) -0.0138(14)
C33 0.0494(18) 0.088(3) 0.0316(16) 0.0011(17) 0.0049(13) -0.0228(17)
C34 0.0366(15) 0.074(2) 0.0419(18) 0.0052(16) 0.0042(13) -0.0173(14)
C35 0.0386(15) 0.0615(19) 0.0380(17) -0.0029(14) -0.0062(12) -0.0108(13)
C36 0.0362(14) 0.0483(15) 0.0296(14) -0.0012(12) -0.0032(11) -0.0028(12)
C40 0.0317(12) 0.0252(11) 0.0269(13) 0.0016(9) 0.0004(10) 0.0013(9)
C41 0.0306(12) 0.0317(12) 0.0257(13) -0.0039(10) -0.0007(10) -0.0025(10)
C42 0.0382(13) 0.0407(14) 0.0262(13) 0.0023(11) 0.0006(11) -0.0020(11)
C43 0.0417(15) 0.0622(19) 0.0266(14) -0.0023(13) 0.0033(11) -0.0081(13)
C44 0.0359(14) 0.0617(19) 0.0370(16) -0.0133(14) 0.0060(12) -0.0010(13)
C45 0.0415(15) 0.0461(16) 0.0455(17) -0.0092(14) 0.0006(13) 0.0087(12)
C46 0.0436(14) 0.0347(13) 0.0301(14) -0.0012(11) 0.0003(11) 0.0033(11)
C51 0.0355(13) 0.0384(13) 0.0213(12) -0.0037(10) -0.0014(10) 0.0062(10)
C52 0.0492(16) 0.0432(15) 0.0338(15) 0.0018(12) -0.0049(13) 0.0110(13)
C53 0.063(2) 0.062(2) 0.0387(17) -0.0001(15) -0.0132(15) 0.0282(17)
C54 0.0378(15) 0.080(2) 0.0385(17) -0.0109(16) -0.0064(13) 0.0192(16)
C55 0.0340(14) 0.066(2) 0.0426(17) -0.0136(15) 0.0005(12) 0.0011(13)
C56 0.0356(13) 0.0441(15) 0.0292(14) -0.0036(11) -0.0010(11) 0.0031(11)
C1SA 0.056(6) 0.055(4) 0.043(4) 0.008(3) -0.002(4) 0.013(3)
C1SB 0.021(7) 0.073(14) 0.062(13) 0.028(9) -0.002(7) 0.000(7)
Cl1 0.0753(6) 0.0650(6) 0.0586(6) 0.0039(4) 0.0234(5) -0.0025(4)
Cl2A 0.0533(12) 0.0787(18) 0.139(3) 0.040(2) -0.025(2) -0.0171(11)
Cl2B 0.066(2) 0.057(2) 0.102(4) 0.024(3) -0.006(3) -0.0082(16)
Cl3A 0.151(3) 0.138(3) 0.0445(15) 0.0113(17) 0.0266(18) 0.064(3)
Cl3B 0.176(6) 0.124(5) 0.028(2) 0.004(2) -0.009(2) -0.056(5)

loop_
_atom_type_symbol
_atom_type_description
_atom_type_scat_dispersion_real
_atom_type_scat_dispersion_imag
_atom_type_scat_source
C C 0.0181 0.0091 'International Tables Vol C Tables 4.2.6.8 and 6.1.1.4'
H H 0.0000 0.0000 'International Tables Vol C Tables 4.2.6.8 and 6.1.1.4'
Cl Cl 0.3639 0.7018 'International Tables Vol C Tables 4.2.6.8 and 6.1.1.4'

loop_
_geom_angle_atom_site_label_1
_geom_angle_atom_site_label_2
_geom_angle_atom_site_label_3
_geom_angle
C18 C1 C2 111.7(2)
C20 C1 C2 124.5(2)
C20 C1 C18 123.8(2)
C3 C2 C1 122.8(2)
C7 C2 C1 118.0(2)
C7 C2 C3 119.2(2)
C4 C3 C2 120.6(3)
C3 C4 C5 120.2(2)
C6 C5 C4 119.7(3)
C5 C6 C7 120.7(3)
C2 C7 C8 117.5(2)
C6 C7 C2 119.6(2)
C6 C7 C8 122.8(2)
C9 C8 C7 111.5(2)
C40 C8 C7 125.3(2)
C40 C8 C9 123.1(2)
C10 C9 C8 123.7(2)
C10 C9 C18 119.0(2)
C18 C9 C8 117.3(2)
C9 C10 C11 122.2(2)
C10 C11 C12 122.5(3)
C10 C11 C16 118.9(2)
C12 C11 C16 118.6(3)
C13 C12 C11 120.8(3)
C12 C13 C14 120.8(3)
C15 C14 C13 120.3(3)
C14 C15 C16 120.7(3)
C15 C16 C11 118.9(2)
C17 C16 C11 118.6(2)
C17 C16 C15 122.5(3)
C18 C17 C16 121.8(2)
C9 C18 C1 116.9(2)
C17 C18 C1 123.4(2)
C17 C18 C9 119.6(2)
C1 C20 C21 123.5(2)
C1 C20 C31 122.0(2)
C21 C20 C31 114.0(2)
C22 C21 C20 121.8(3)
C22 C21 C26 118.0(3)
C26 C21 C20 120.1(2)
C23 C22 C21 120.7(3)
C24 C23 C22 120.5(3)
C23 C24 C25 119.9(3)
C24 C25 C26 119.9(3)
C25 C26 C21 121.1(3)
C32 C31 C20 122.8(2)
C32 C31 C36 118.1(3)
C36 C31 C20 119.0(2)
C33 C32 C31 120.8(3)
C34 C33 C32 120.1(3)
C35 C34 C33 119.7(3)
C34 C35 C36 120.3(3)
C35 C36 C31 120.9(3)
C8 C40 C41 125.0(2)
C8 C40 C51 120.2(2)
C41 C40 C51 114.5(2)
C42 C41 C40 121.0(2)
C46 C41 C40 121.1(2)
C46 C41 C42 117.8(3)
C43 C42 C41 121.0(3)
C44 C43 C42 120.5(3)
C45 C44 C43 119.1(3)
C44 C45 C46 120.7(3)
C45 C46 C41 121.0(3)
C52 C51 C40 123.0(3)
C52 C51 C56 118.5(3)
C56 C51 C40 118.6(2)
C51 C52 C53 120.6(3)
C54 C53 C52 120.4(3)
C53 C54 C55 119.6(3)
C54 C55 C56 120.1(3)
C55 C56 C51 120.7(3)
Cl2A C1SA Cl1 108.7(7)
Cl2A C1SA Cl3A 112.4(8)
Cl3A C1SA Cl1 109.7(8)
Cl2B C1SB Cl1 116.7(12)
Cl3B C1SB Cl1 109.8(12)
Cl3B C1SB Cl2B 107.9(10)
C1SB Cl1 C1SA 9.7(9)

loop_
_geom_bond_atom_site_label_1
_geom_bond_atom_site_label_2
_geom_bond_distance
C1 C2 1.491(4)
C1 C18 1.488(3)
C1 C20 1.350(4)
C2 C3 1.404(3)
C2 C7 1.398(4)
C3 C4 1.376(4)
C4 C5 1.392(4)
C5 C6 1.389(4)
C6 C7 1.391(4)
C7 C8 1.502(3)
C8 C9 1.484(4)
C8 C40 1.359(4)
C9 C10 1.376(4)
C9 C18 1.435(4)
C10 C11 1.406(4)
C11 C12 1.417(4)
C11 C16 1.425(4)
C12 C13 1.360(5)
C13 C14 1.404(5)
C14 C15 1.363(4)
C15 C16 1.420(4)
C16 C17 1.412(4)
C17 C18 1.378(4)
C20 C21 1.495(4)
C20 C31 1.499(4)
C21 C22 1.395(4)
C21 C26 1.396(4)
C22 C23 1.384(4)
C23 C24 1.379(5)
C24 C25 1.381(5)
C25 C26 1.386(4)
C31 C32 1.387(4)
C31 C36 1.393(4)
C32 C33 1.383(5)
C33 C34 1.382(5)
C34 C35 1.372(5)
C35 C36 1.381(4)
C40 C41 1.495(4)
C40 C51 1.505(3)
C41 C42 1.391(4)
C41 C46 1.391(4)
C42 C43 1.383(4)
C43 C44 1.380(5)
C44 C45 1.377(5)
C45 C46 1.382(4)
C51 C52 1.384(4)
C51 C56 1.394(4)
C52 C53 1.393(5)
C53 C54 1.376(6)
C54 C55 1.381(5)
C55 C56 1.389(4)
C1SA Cl1 1.748(11)
C1SA Cl2A 1.729(12)
C1SA Cl3A 1.732(12)
C1SB Cl1 1.741(17)
C1SB Cl2B 1.738(16)
C1SB Cl3B 1.725(18)

loop_
_geom_torsion_atom_site_label_1
_geom_torsion_atom_site_label_2
_geom_torsion_atom_site_label_3
_geom_torsion_atom_site_label_4
_geom_torsion
C1 C2 C3 C4 -176.8(2)
C1 C2 C7 C6 177.3(2)
C1 C2 C7 C8 0.4(3)
C1 C20 C21 C22 129.2(3)
C1 C20 C21 C26 -53.9(3)
C1 C20 C31 C32 -106.8(3)
C1 C20 C31 C36 75.2(3)
C2 C1 C18 C9 39.9(3)
C2 C1 C18 C17 -136.7(2)
C2 C1 C20 C21 -2.6(4)
C2 C1 C20 C31 -174.8(2)
C2 C3 C4 C5 -0.5(4)
C2 C7 C8 C9 40.1(3)
C2 C7 C8 C40 -137.0(3)
C3 C2 C7 C6 0.0(4)
C3 C2 C7 C8 -176.9(2)
C3 C4 C5 C6 0.2(4)
C4 C5 C6 C7 0.1(4)
C5 C6 C7 C2 -0.2(4)
C5 C6 C7 C8 176.5(2)
C6 C7 C8 C9 -136.7(2)
C6 C7 C8 C40 46.2(4)
C7 C2 C3 C4 0.3(4)
C7 C8 C9 C10 136.5(2)
C7 C8 C9 C18 -40.3(3)
C7 C8 C40 C41 2.4(4)
C7 C8 C40 C51 176.4(2)
C8 C9 C10 C11 -178.1(2)
C8 C9 C18 C1 0.4(3)
C8 C9 C18 C17 177.2(2)
C8 C40 C41 C42 -139.4(3)
C8 C40 C41 C46 45.3(4)
C8 C40 C51 C52 101.8(3)
C8 C40 C51 C56 -77.9(3)
C9 C8 C40 C41 -174.4(2)
C9 C8 C40 C51 -0.4(4)
C9 C10 C11 C12 -179.7(2)
C9 C10 C11 C16 1.4(4)
C10 C9 C18 C1 -176.5(2)
C10 C9 C18 C17 0.2(3)
C10 C11 C12 C13 -179.0(3)
C10 C11 C16 C15 178.7(2)
C10 C11 C16 C17 -0.4(3)
C11 C12 C13 C14 0.8(5)
C11 C16 C17 C18 -0.7(4)
C12 C11 C16 C15 -0.2(4)
C12 C11 C16 C17 -179.3(2)
C12 C13 C14 C15 -1.1(5)
C13 C14 C15 C16 0.8(5)
C14 C15 C16 C11 -0.1(4)
C14 C15 C16 C17 178.9(3)
C15 C16 C17 C18 -179.8(2)
C16 C11 C12 C13 -0.2(4)
C16 C17 C18 C1 177.3(2)
C16 C17 C18 C9 0.8(4)
C18 C1 C2 C3 136.6(2)
C18 C1 C2 C7 -40.6(3)
C18 C1 C20 C21 175.1(2)
C18 C1 C20 C31 2.9(4)
C18 C9 C10 C11 -1.4(4)
C20 C1 C2 C3 -45.5(4)
C20 C1 C2 C7 137.3(2)
C20 C1 C18 C9 -138.0(2)
C20 C1 C18 C17 45.4(4)
C20 C21 C22 C23 178.2(2)
C20 C21 C26 C25 -177.5(2)
C20 C31 C32 C33 -179.4(3)
C20 C31 C36 C35 179.9(3)
C21 C20 C31 C32 80.4(3)
C21 C20 C31 C36 -97.6(3)
C21 C22 C23 C24 -1.1(4)
C22 C21 C26 C25 -0.5(4)
C22 C23 C24 C25 0.3(4)
C23 C24 C25 C26 0.4(4)
C24 C25 C26 C21 -0.3(4)
C26 C21 C22 C23 1.2(4)
C31 C20 C21 C22 -58.1(3)
C31 C20 C21 C26 118.8(3)
C31 C32 C33 C34 0.1(6)
C32 C31 C36 C35 1.8(4)
C32 C33 C34 C35 0.7(6)
C33 C34 C35 C36 -0.3(6)
C34 C35 C36 C31 -1.0(5)
C36 C31 C32 C33 -1.4(5)
C40 C8 C9 C10 -46.3(4)
C40 C8 C9 C18 136.9(2)
C40 C41 C42 C43 -177.2(2)
C40 C41 C46 C45 176.5(2)
C40 C51 C52 C53 -178.2(3)
C40 C51 C56 C55 178.3(3)
C41 C40 C51 C52 -83.6(3)
C41 C40 C51 C56 96.7(3)
C41 C42 C43 C44 1.4(4)
C42 C41 C46 C45 1.1(4)
C42 C43 C44 C45 -0.2(4)
C43 C44 C45 C46 -0.5(5)
C44 C45 C46 C41 0.0(4)
C46 C41 C42 C43 -1.8(4)
C51 C40 C41 C42 46.3(3)
C51 C40 C41 C46 -129.0(3)
C51 C52 C53 C54 -1.0(5)
C52 C51 C56 C55 -1.4(4)
C52 C53 C54 C55 0.3(5)
C53 C54 C55 C56 -0.2(5)
C54 C55 C56 C51 0.8(5)
C56 C51 C52 C53 1.5(4)
Cl2A C1SA Cl1 C1SB 137(9)
Cl2B C1SB Cl1 C1SA -45(7)
Cl3A C1SA Cl1 C1SB 14(7)
Cl3B C1SB Cl1 C1SA -168(9)
